data_7150921
loop_
_publ_author_name
'Karapetyan, Vahuni'
'Mkrtchyan, Satenik'
'Schmidt, Andreas'
'G\"utlein, J\"org-Peter'
'Villinger, Alexander'
'Reinke, Helmut'
'Jiao, Haijun'
'Fischer, Christine'
'Langer, Peter'

_publ_section_title
;
 Synthesis of 3,4-benzo-7-hydroxy-2,9-diazabicyclo[3.3.1]non-7-enes by
 cyclization of 1,3-bis(silyl enol ethers) with quinazolines
;
_journal_issue 16
_journal_name_full 'Organic &amp; Biomolecular Chemistry'
_journal_page_first 2961
_journal_page_last 2968
_journal_paper_doi 10.1039/b803141j
_journal_volume 6
_journal_year 2008
_chemical_formula_moiety 'C21 H26 N2 O7'
_chemical_formula_sum 'C21 H26 N2 O7'
_chemical_formula_weight 418.44
_chemical_melting_point 423
_chemical_name_common
;
4-tert-Butyl-11-hydroxy-8,13-diaza-
tricyclo(7.3.1.0$2,7!)trideca-2(7),3,5,10-tetraene-8,10,13-
tricarboxylic acid trimetyl ester
;
_chemical_name_systematic
;
4-tert-Butyl-11-hydroxy-8,13-diaza-tricyclo[7.3.1.0^2,7^]trideca-2(7),3,5,10-
tetraene-8,10,13-tricarboxylic acid trimetyl ester
;
_space_group_IT_number 2
_symmetry_cell_setting triclinic
_symmetry_space_group_name_Hall '-P 1'
_symmetry_space_group_name_H-M 'P -1'
_atom_sites_solution_hydrogens geom
_atom_sites_solution_primary direct
_atom_sites_solution_secondary difmap
_audit_creation_method SHELXL-97
_cell_angle_alpha 95.0010(10)
_cell_angle_beta 100.0610(10)
_cell_angle_gamma 99.2380(10)
_cell_formula_units_Z 2
_cell_length_a 8.44490(10)
_cell_length_b 9.4430(2)
_cell_length_c 13.2714(2)
_cell_measurement_reflns_used 7682
_cell_measurement_temperature 173(2)
_cell_measurement_theta_max 37.83
_cell_measurement_theta_min 2.20
_cell_volume 1021.29(3)
_computing_cell_refinement 'Bruker SMART'
_computing_data_collection 'Bruker SMART'
_computing_data_reduction 'Bruker SAINT'
_computing_molecular_graphics 'Bruker SHELXTL'
_computing_publication_material 'Bruker SHELXTL'
_computing_structure_refinement 'Bruker SHELXTL'
_computing_structure_solution 'Bruker SHELXTL'
_diffrn_ambient_temperature 173(2)
_diffrn_measured_fraction_theta_full 0.987
_diffrn_measured_fraction_theta_max 0.987
_diffrn_measurement_device_type 'CCD area detector'
_diffrn_measurement_method 'phi and omega scans'
_diffrn_radiation_monochromator graphite
_diffrn_radiation_source 'fine-focus sealed tube'
_diffrn_radiation_type MoK\a
_diffrn_radiation_wavelength 0.71073
_diffrn_reflns_av_R_equivalents 0.0227
_diffrn_reflns_av_sigmaI/netI 0.0247
_diffrn_reflns_limit_h_max 11
_diffrn_reflns_limit_h_min -11
_diffrn_reflns_limit_k_max 13
_diffrn_reflns_limit_k_min -13
_diffrn_reflns_limit_l_max 18
_diffrn_reflns_limit_l_min -18
_diffrn_reflns_number 16045
_diffrn_reflns_theta_full 30.00
_diffrn_reflns_theta_max 30.00
_diffrn_reflns_theta_min 2.49
_exptl_absorpt_coefficient_mu 0.103
_exptl_absorpt_correction_T_max 0.9738
_exptl_absorpt_correction_T_min 0.9591
_exptl_absorpt_correction_type multi-scan
_exptl_crystal_colour colourless
_exptl_crystal_density_diffrn 1.361
_exptl_crystal_density_method 'not measured'
_exptl_crystal_description prism
_exptl_crystal_F_000 444
_exptl_crystal_size_max 0.41
_exptl_crystal_size_mid 0.31
_exptl_crystal_size_min 0.26
_refine_diff_density_max 0.494
_refine_diff_density_min -0.306
_refine_diff_density_rms 0.050
_refine_ls_extinction_method none
_refine_ls_goodness_of_fit_ref 1.035
_refine_ls_hydrogen_treatment mixed
_refine_ls_matrix_type full
_refine_ls_number_parameters 330
_refine_ls_number_reflns 5871
_refine_ls_number_restraints 0
_refine_ls_restrained_S_all 1.035
_refine_ls_R_factor_all 0.0634
_refine_ls_R_factor_gt 0.0491
_refine_ls_shift/su_max 0.007
_refine_ls_shift/su_mean 0.000
_refine_ls_structure_factor_coef Fsqd
_refine_ls_weighting_details 'calc w=1/[\s^2^(Fo^2^)+(0.0710P)^2^+0.3986P] where P=(Fo^2^+2Fc^2^)/3'
_refine_ls_weighting_scheme calc
_refine_ls_wR_factor_gt 0.1301
_refine_ls_wR_factor_ref 0.1456
_reflns_number_gt 4608
_reflns_number_total 5871
_reflns_threshold_expression >2sigma(I)
_cod_data_source_file b803141j.txt
_cod_data_source_block kv6(5t)
_cod_depositor_comments
;
The following automatic conversions were performed:
'_symmetry_cell_setting' value 'Triclinic' changed to 'triclinic'
according to '/home/saulius/struct/CIF-dictionaries/cif_core.dic'
dictionary named 'cif_core.dic' version 2.4.1 from 2010-06-29.

Automatic conversion script
Id: cif_fix_enum 1527 2010-12-29 10:47:43Z saulius 
;
_cod_original_sg_symbol_H-M 'P-1 '
_cod_database_code 7150921

loop_
_symmetry_equiv_pos_as_xyz
'x, y, z'
'-x, -y, -z'

loop_
_atom_site_label
_atom_site_type_symbol
_atom_site_fract_x
_atom_site_fract_y
_atom_site_fract_z
_atom_site_U_iso_or_equiv
_atom_site_adp_type
_atom_site_occupancy
_atom_site_symmetry_multiplicity
_atom_site_calc_flag
_atom_site_refinement_flags
_atom_site_disorder_assembly
_atom_site_disorder_group
O1 O -0.02050(14) 0.19172(12) 0.45139(8) 0.0362(2) Uani 1 1 d . . .
H1O H -0.133(4) 0.171(3) 0.410(2) 0.092(9) Uiso 1 1 d . . .
O2A O 0.0246(16) -0.2743(14) 0.0954(11) 0.048(3) Uani 0.483(3) 1 d P A -1
O2B O 0.203(2) -0.1355(18) 0.0242(12) 0.045(3) Uani 0.517(3) 1 d P A 2
O3A O 0.183(2) -0.1174(19) 0.0195(12) 0.041(2) Uani 0.483(3) 1 d P A -1
O3B O 0.0178(11) -0.2810(10) 0.0880(9) 0.0271(13) Uani 0.517(3) 1 d P A 2
O4 O -0.27206(14) 0.08552(15) 0.31426(9) 0.0461(3) Uani 1 1 d . . .
O5 O -0.24581(12) -0.07053(12) 0.18330(8) 0.0361(2) Uani 1 1 d . . .
O6 O 0.36096(15) -0.21651(12) 0.45788(9) 0.0420(3) Uani 1 1 d . . .
O7 O 0.14063(14) -0.33838(10) 0.34257(9) 0.0377(3) Uani 1 1 d . . .
N1 N 0.22276(13) -0.10347(11) 0.33604(8) 0.0241(2) Uani 1 1 d . . .
N2 N 0.11691(12) -0.05031(11) 0.17027(8) 0.0234(2) Uani 1 1 d . A .
C1 C 0.07163(14) -0.09527(13) 0.26638(9) 0.0227(2) Uani 1 1 d . . .
H1A H 0.0004 -0.1929 0.2515 0.027 Uiso 1 1 calc R . .
C2 C -0.01736(15) 0.01073(13) 0.31571(10) 0.0243(2) Uani 1 1 d . . .
C3 C 0.05653(16) 0.10242(14) 0.40192(10) 0.0266(3) Uani 1 1 d . . .
C4 C 0.23305(16) 0.11362(14) 0.44966(10) 0.0275(3) Uani 1 1 d . . .
H4A H 0.2425 0.0663 0.5136 0.033 Uiso 1 1 calc R . .
H4B H 0.2850 0.2165 0.4678 0.033 Uiso 1 1 calc R . .
C5 C 0.31997(15) 0.04036(13) 0.37345(9) 0.0234(2) Uani 1 1 d . . .
H5A H 0.4319 0.0313 0.4089 0.028 Uiso 1 1 calc R . .
C6 C 0.33173(14) 0.12631(13) 0.28253(9) 0.0220(2) Uani 1 1 d . . .
C7 C 0.23418(14) 0.08107(13) 0.18516(9) 0.0232(2) Uani 1 1 d . . .
C8 C 0.11202(18) -0.15685(15) 0.09157(11) 0.0329(3) Uani 1 1 d . . .
C9A C 0.0239(5) -0.3941(4) 0.0128(3) 0.0475(9) Uani 0.483(3) 1 d P A -1
H9AA H -0.0517 -0.4803 0.0216 0.071 Uiso 0.483(3) 1 calc PR A -1
H9AB H 0.1342 -0.4163 0.0180 0.071 Uiso 0.483(3) 1 calc PR A -1
H9AC H -0.0114 -0.3637 -0.0550 0.071 Uiso 0.483(3) 1 calc PR A -1
C9B C 0.1679(5) -0.2268(4) -0.0636(3) 0.0511(9) Uani 0.517(3) 1 d P A 2
H9BA H 0.2370 -0.1906 -0.1113 0.077 Uiso 0.517(3) 1 calc PR A 2
H9BB H 0.0526 -0.2337 -0.0953 0.077 Uiso 0.517(3) 1 calc PR A 2
H9BC H 0.1885 -0.3226 -0.0481 0.077 Uiso 0.517(3) 1 calc PR A 2
C10 C -0.18780(16) 0.01265(16) 0.27256(11) 0.0303(3) Uani 1 1 d . . .
C11 C -0.4128(2) -0.0638(3) 0.13627(15) 0.0561(5) Uani 1 1 d . . .
H11A H -0.4448 -0.1284 0.0714 0.084 Uiso 1 1 calc R . .
H11B H -0.4201 0.0355 0.1224 0.084 Uiso 1 1 calc R . .
H11C H -0.4860 -0.0937 0.1832 0.084 Uiso 1 1 calc R . .
C12 C 0.24787(16) 0.16634(15) 0.10553(10) 0.0297(3) Uani 1 1 d . . .
H12A H 0.1798 0.1369 0.0396 0.036 Uiso 1 1 calc R . .
C13 C 0.36053(18) 0.29390(16) 0.12227(11) 0.0334(3) Uani 1 1 d . . .
H13A H 0.3697 0.3502 0.0670 0.040 Uiso 1 1 calc R . .
C14 C 0.46102(16) 0.34191(15) 0.21847(12) 0.0311(3) Uani 1 1 d . A .
C15 C 0.44302(15) 0.25666(14) 0.29772(10) 0.0265(3) Uani 1 1 d . . .
H15A H 0.5084 0.2880 0.3642 0.032 Uiso 1 1 calc R . .
C16 C 0.5892(2) 0.48090(19) 0.23541(14) 0.0465(4) Uani 1 1 d . . .
C17A C 0.6044(4) 0.5440(4) 0.1290(3) 0.0407(8) Uani 0.483(3) 1 d P A 31
H17A H 0.6299 0.4701 0.0809 0.061 Uiso 0.483(3) 1 calc PR A 31
H17B H 0.6918 0.6290 0.1414 0.061 Uiso 0.483(3) 1 calc PR A 31
H17C H 0.5007 0.5716 0.0994 0.061 Uiso 0.483(3) 1 calc PR A 31
C17B C 0.7164(7) 0.4574(9) 0.1759(4) 0.112(3) Uani 0.517(3) 1 d P A 4
H17D H 0.6665 0.4320 0.1028 0.168 Uiso 0.517(3) 1 calc PR A 4
H17E H 0.7693 0.3787 0.2009 0.168 Uiso 0.517(3) 1 calc PR A 4
H17F H 0.7982 0.5461 0.1844 0.168 Uiso 0.517(3) 1 calc PR A 4
C18A C 0.7559(5) 0.4529(6) 0.2809(4) 0.0699(16) Uani 0.483(3) 1 d P A 31
H18A H 0.8017 0.4052 0.2270 0.105 Uiso 0.483(3) 1 calc PR A 31
H18B H 0.7467 0.3904 0.3356 0.105 Uiso 0.483(3) 1 calc PR A 31
H18C H 0.8279 0.5448 0.3098 0.105 Uiso 0.483(3) 1 calc PR A 31
C18B C 0.6751(6) 0.5222(5) 0.3537(3) 0.0654(13) Uani 0.517(3) 1 d P A 4
H18D H 0.7367 0.4471 0.3759 0.098 Uiso 0.517(3) 1 calc PR A 4
H18E H 0.5916 0.5297 0.3957 0.098 Uiso 0.517(3) 1 calc PR A 4
H18F H 0.7498 0.6150 0.3620 0.098 Uiso 0.517(3) 1 calc PR A 4
C19A C 0.5388(7) 0.5929(4) 0.3034(3) 0.0628(13) Uani 0.483(3) 1 d P A 3
H19A H 0.4497 0.6318 0.2639 0.094 Uiso 0.483(3) 1 calc PR A 3
H19B H 0.6322 0.6712 0.3295 0.094 Uiso 0.483(3) 1 calc PR A 3
H19C H 0.5016 0.5494 0.3614 0.094 Uiso 0.483(3) 1 calc PR A 3
C19B C 0.5062(9) 0.6079(5) 0.2080(5) 0.099(2) Uani 0.517(3) 1 d P A 4
H19D H 0.4496 0.5898 0.1358 0.149 Uiso 0.517(3) 1 calc PR A 4
H19E H 0.5886 0.6963 0.2181 0.149 Uiso 0.517(3) 1 calc PR A 4
H19F H 0.4269 0.6194 0.2526 0.149 Uiso 0.517(3) 1 calc PR A 4
C20 C 0.25044(17) -0.21928(14) 0.38556(10) 0.0281(3) Uani 1 1 d . . .
C21 C 0.1568(3) -0.46802(19) 0.39052(19) 0.0632(6) Uani 1 1 d . . .
H21A H 0.0722 -0.5479 0.3536 0.095 Uiso 1 1 calc R . .
H21B H 0.1444 -0.4524 0.4625 0.095 Uiso 1 1 calc R . .
H21C H 0.2650 -0.4918 0.3880 0.095 Uiso 1 1 calc R . .

loop_
_atom_site_aniso_label
_atom_site_aniso_U_11
_atom_site_aniso_U_22
_atom_site_aniso_U_33
_atom_site_aniso_U_23
_atom_site_aniso_U_13
_atom_site_aniso_U_12
O1 0.0418(6) 0.0348(5) 0.0352(5) 0.0000(4) 0.0150(5) 0.0098(4)
O2A 0.059(5) 0.040(4) 0.037(4) -0.015(2) 0.012(3) -0.007(3)
O2B 0.044(3) 0.048(5) 0.039(3) -0.006(3) 0.019(2) -0.010(4)
O3A 0.063(6) 0.036(2) 0.024(2) 0.0006(15) 0.014(2) 0.002(2)
O3B 0.031(2) 0.020(2) 0.028(2) -0.0020(19) 0.0048(17) -0.0018(17)
O4 0.0355(6) 0.0648(8) 0.0433(6) 0.0021(6) 0.0097(5) 0.0244(5)
O5 0.0225(4) 0.0479(6) 0.0363(5) 0.0008(4) 0.0014(4) 0.0085(4)
O6 0.0459(6) 0.0335(5) 0.0409(6) 0.0118(5) -0.0097(5) 0.0064(5)
O7 0.0422(6) 0.0203(4) 0.0459(6) 0.0071(4) -0.0016(5) 0.0007(4)
N1 0.0217(5) 0.0207(5) 0.0274(5) 0.0048(4) -0.0008(4) 0.0013(4)
N2 0.0211(5) 0.0242(5) 0.0231(5) 0.0027(4) 0.0017(4) 0.0007(4)
C1 0.0197(5) 0.0229(5) 0.0242(5) 0.0037(4) 0.0019(4) 0.0018(4)
C2 0.0227(5) 0.0249(6) 0.0266(6) 0.0058(4) 0.0066(4) 0.0046(4)
C3 0.0310(6) 0.0241(6) 0.0267(6) 0.0055(5) 0.0107(5) 0.0039(5)
C4 0.0308(6) 0.0264(6) 0.0225(5) 0.0018(4) 0.0039(5) -0.0013(5)
C5 0.0215(5) 0.0214(5) 0.0244(5) 0.0036(4) -0.0001(4) -0.0003(4)
C6 0.0182(5) 0.0226(5) 0.0252(5) 0.0043(4) 0.0038(4) 0.0028(4)
C7 0.0194(5) 0.0242(5) 0.0255(6) 0.0037(4) 0.0039(4) 0.0028(4)
C8 0.0364(7) 0.0306(7) 0.0277(6) -0.0005(5) -0.0037(5) 0.0070(6)
C9A 0.052(2) 0.0354(17) 0.050(2) -0.0162(14) 0.0157(16) -0.0015(14)
C9B 0.071(2) 0.0450(18) 0.0409(17) -0.0046(14) 0.0253(17) 0.0108(16)
C10 0.0258(6) 0.0363(7) 0.0318(6) 0.0088(5) 0.0080(5) 0.0088(5)
C11 0.0271(7) 0.0882(15) 0.0498(10) -0.0033(10) -0.0048(7) 0.0200(8)
C12 0.0270(6) 0.0343(7) 0.0270(6) 0.0099(5) 0.0026(5) 0.0033(5)
C13 0.0317(7) 0.0347(7) 0.0352(7) 0.0153(6) 0.0080(5) 0.0026(5)
C14 0.0253(6) 0.0279(6) 0.0401(7) 0.0095(5) 0.0077(5) 0.0004(5)
C15 0.0212(5) 0.0259(6) 0.0304(6) 0.0040(5) 0.0031(5) 0.0003(4)
C16 0.0418(8) 0.0423(9) 0.0485(9) 0.0162(7) 0.0053(7) -0.0152(7)
C17A 0.0405(17) 0.0369(16) 0.0465(18) 0.0189(14) 0.0147(14) -0.0029(13)
C17B 0.065(3) 0.177(7) 0.067(3) -0.007(4) 0.032(3) -0.068(4)
C18A 0.0351(19) 0.074(3) 0.092(4) 0.046(3) -0.004(2) -0.0179(19)
C18B 0.065(3) 0.057(2) 0.055(2) -0.0009(18) 0.0088(19) -0.037(2)
C19A 0.094(3) 0.0358(18) 0.050(2) -0.0019(16) 0.022(2) -0.021(2)
C19B 0.144(6) 0.037(2) 0.094(4) 0.027(2) -0.014(4) -0.024(3)
C20 0.0310(6) 0.0228(6) 0.0303(6) 0.0049(5) 0.0041(5) 0.0050(5)
C21 0.0708(13) 0.0274(8) 0.0845(15) 0.0231(9) -0.0045(11) 0.0007(8)

loop_
_atom_type_symbol
_atom_type_description
_atom_type_scat_dispersion_real
_atom_type_scat_dispersion_imag
_atom_type_scat_source
C C 0.0033 0.0016 'International Tables Vol C Tables 4.2.6.8 and 6.1.1.4'
H H 0.0000 0.0000 'International Tables Vol C Tables 4.2.6.8 and 6.1.1.4'
N N 0.0061 0.0033 'International Tables Vol C Tables 4.2.6.8 and 6.1.1.4'
O O 0.0106 0.0060 'International Tables Vol C Tables 4.2.6.8 and 6.1.1.4'

loop_
_geom_angle_atom_site_label_1
_geom_angle_atom_site_label_2
_geom_angle_atom_site_label_3
_geom_angle
_geom_angle_site_symmetry_1
_geom_angle_site_symmetry_3
_geom_angle_publ_flag
C3 O1 H1O 103.2(18) . . ?
C8 O2A C9A 116.3(10) . . ?
C8 O2B C9B 118.3(10) . . ?
C10 O5 C11 115.29(13) . . ?
C20 O7 C21 115.83(13) . . ?
C20 N1 C1 124.78(10) . . ?
C20 N1 C5 120.88(10) . . ?
C1 N1 C5 111.56(9) . . ?
C8 N2 C7 120.98(11) . . ?
C8 N2 C1 117.70(11) . . ?
C7 N2 C1 113.70(10) . . ?
N1 C1 N2 106.99(9) . . ?
N1 C1 C2 109.78(10) . . ?
N2 C1 C2 111.90(10) . . ?
N1 C1 H1A 109.4 . . ?
N2 C1 H1A 109.4 . . ?
C2 C1 H1A 109.4 . . ?
C3 C2 C10 118.56(12) . . ?
C3 C2 C1 121.61(11) . . ?
C10 C2 C1 119.80(11) . . ?
O1 C3 C2 123.49(13) . . ?
O1 C3 C4 113.73(12) . . ?
C2 C3 C4 122.78(12) . . ?
C3 C4 C5 109.45(10) . . ?
C3 C4 H4A 109.8 . . ?
C5 C4 H4A 109.8 . . ?
C3 C4 H4B 109.8 . . ?
C5 C4 H4B 109.8 . . ?
H4A C4 H4B 108.2 . . ?
N1 C5 C6 109.08(10) . . ?
N1 C5 C4 107.58(10) . . ?
C6 C5 C4 110.60(10) . . ?
N1 C5 H5A 109.8 . . ?
C6 C5 H5A 109.8 . . ?
C4 C5 H5A 109.8 . . ?
C7 C6 C15 118.95(11) . . ?
C7 C6 C5 122.49(10) . . ?
C15 C6 C5 118.55(11) . . ?
C12 C7 C6 119.79(11) . . ?
C12 C7 N2 121.16(11) . . ?
C6 C7 N2 119.00(10) . . ?
O2A C8 O3A 128.5(10) . . ?
O2A C8 O2B 123.8(10) . . ?
O3A C8 O2B 11.8(17) . . ?
O2A C8 O3B 4.4(12) . . ?
O3A C8 O3B 124.5(9) . . ?
O2B C8 O3B 120.4(9) . . ?
O2A C8 N2 115.5(7) . . ?
O3A C8 N2 115.6(8) . . ?
O2B C8 N2 120.5(7) . . ?
O3B C8 N2 119.1(5) . . ?
O2A C9A H9AA 109.5 . . ?
O2A C9A H9AB 109.5 . . ?
H9AA C9A H9AB 109.5 . . ?
O2A C9A H9AC 109.5 . . ?
H9AA C9A H9AC 109.5 . . ?
H9AB C9A H9AC 109.5 . . ?
O2B C9B H9BA 109.5 . . ?
O2B C9B H9BB 109.5 . . ?
H9BA C9B H9BB 109.5 . . ?
O2B C9B H9BC 109.5 . . ?
H9BA C9B H9BC 109.5 . . ?
H9BB C9B H9BC 109.5 . . ?
O4 C10 O5 122.24(13) . . ?
O4 C10 C2 123.23(13) . . ?
O5 C10 C2 114.53(12) . . ?
O5 C11 H11A 109.5 . . ?
O5 C11 H11B 109.5 . . ?
H11A C11 H11B 109.5 . . ?
O5 C11 H11C 109.5 . . ?
H11A C11 H11C 109.5 . . ?
H11B C11 H11C 109.5 . . ?
C13 C12 C7 120.07(12) . . ?
C13 C12 H12A 120.0 . . ?
C7 C12 H12A 120.0 . . ?
C12 C13 C14 121.67(12) . . ?
C12 C13 H13A 119.2 . . ?
C14 C13 H13A 119.2 . . ?
C15 C14 C13 117.38(12) . . ?
C15 C14 C16 121.30(13) . . ?
C13 C14 C16 121.30(13) . . ?
C14 C15 C6 122.11(12) . . ?
C14 C15 H15A 118.9 . . ?
C6 C15 H15A 118.9 . . ?
C17B C16 C19A 142.3(3) . . ?
C17B C16 C18A 55.2(3) . . ?
C19A C16 C18A 110.9(3) . . ?
C17B C16 C19B 114.1(4) . . ?
C19A C16 C19B 49.9(3) . . ?
C18A C16 C19B 139.1(3) . . ?
C17B C16 C14 108.3(3) . . ?
C19A C16 C14 109.4(2) . . ?
C18A C16 C14 111.0(2) . . ?
C19B C16 C14 109.7(2) . . ?
C17B C16 C18B 108.0(3) . . ?
C19A C16 C18B 58.3(3) . . ?
C18A C16 C18B 55.5(3) . . ?
C19B C16 C18B 104.8(3) . . ?
C14 C16 C18B 112.00(17) . . ?
C17B C16 C17A 55.9(3) . . ?
C19A C16 C17A 107.6(2) . . ?
C18A C16 C17A 106.7(2) . . ?
C19B C16 C17A 60.9(3) . . ?
C14 C16 C17A 111.17(18) . . ?
C18B C16 C17A 136.8(2) . . ?
C16 C17A H17A 109.5 . . ?
C16 C17A H17B 109.5 . . ?
H17A C17A H17B 109.5 . . ?
C16 C17A H17C 109.5 . . ?
H17A C17A H17C 109.5 . . ?
H17B C17A H17C 109.5 . . ?
C16 C17B H17D 109.5 . . ?
C16 C17B H17E 109.5 . . ?
H17D C17B H17E 109.5 . . ?
C16 C17B H17F 109.5 . . ?
H17D C17B H17F 109.5 . . ?
H17E C17B H17F 109.5 . . ?
C16 C18A H18A 109.5 . . ?
C16 C18A H18B 109.5 . . ?
H18A C18A H18B 109.5 . . ?
C16 C18A H18C 109.5 . . ?
H18A C18A H18C 109.5 . . ?
H18B C18A H18C 109.5 . . ?
C16 C18B H18D 109.5 . . ?
C16 C18B H18E 109.5 . . ?
H18D C18B H18E 109.5 . . ?
C16 C18B H18F 109.5 . . ?
H18D C18B H18F 109.5 . . ?
H18E C18B H18F 109.5 . . ?
C16 C19A H19A 109.5 . . ?
C16 C19A H19B 109.5 . . ?
H19A C19A H19B 109.5 . . ?
C16 C19A H19C 109.5 . . ?
H19A C19A H19C 109.5 . . ?
H19B C19A H19C 109.5 . . ?
C16 C19B H19D 109.5 . . ?
C16 C19B H19E 109.5 . . ?
H19D C19B H19E 109.5 . . ?
C16 C19B H19F 109.5 . . ?
H19D C19B H19F 109.5 . . ?
H19E C19B H19F 109.5 . . ?
O6 C20 O7 124.53(12) . . ?
O6 C20 N1 124.38(12) . . ?
O7 C20 N1 111.09(11) . . ?
O7 C21 H21A 109.5 . . ?
O7 C21 H21B 109.5 . . ?
H21A C21 H21B 109.5 . . ?
O7 C21 H21C 109.5 . . ?
H21A C21 H21C 109.5 . . ?
H21B C21 H21C 109.5 . . ?

loop_
_geom_bond_atom_site_label_1
_geom_bond_atom_site_label_2
_geom_bond_distance
_geom_bond_site_symmetry_2
_geom_bond_publ_flag
O1 C3 1.3394(16) . ?
O1 H1O 0.99(3) . ?
O2A C8 1.240(13) . ?
O2A C9A 1.504(15) . ?
O2B C8 1.285(15) . ?
O2B C9B 1.346(17) . ?
O3A C8 1.266(15) . ?
O3B C8 1.299(10) . ?
O4 C10 1.2307(18) . ?
O5 C10 1.3311(18) . ?
O5 C11 1.4526(18) . ?
O6 C20 1.2116(17) . ?
O7 C20 1.3486(16) . ?
O7 C21 1.4427(19) . ?
N1 C20 1.3550(16) . ?
N1 C1 1.4566(15) . ?
N1 C5 1.4653(15) . ?
N2 C8 1.3759(18) . ?
N2 C7 1.4330(15) . ?
N2 C1 1.4717(15) . ?
C1 C2 1.5148(18) . ?
C1 H1A 1.0000 . ?
C2 C3 1.3611(18) . ?
C2 C10 1.4567(18) . ?
C3 C4 1.4975(19) . ?
C4 C5 1.5299(18) . ?
C4 H4A 0.9900 . ?
C4 H4B 0.9900 . ?
C5 C6 1.5203(16) . ?
C5 H5A 1.0000 . ?
C6 C7 1.3963(17) . ?
C6 C15 1.3993(16) . ?
C7 C12 1.3928(17) . ?
C9A H9AA 0.9800 . ?
C9A H9AB 0.9800 . ?
C9A H9AC 0.9800 . ?
C9B H9BA 0.9800 . ?
C9B H9BB 0.9800 . ?
C9B H9BC 0.9800 . ?
C11 H11A 0.9800 . ?
C11 H11B 0.9800 . ?
C11 H11C 0.9800 . ?
C12 C13 1.3846(19) . ?
C12 H12A 0.9500 . ?
C13 C14 1.397(2) . ?
C13 H13A 0.9500 . ?
C14 C15 1.3933(18) . ?
C14 C16 1.5336(19) . ?
C15 H15A 0.9500 . ?
C16 C17B 1.473(6) . ?
C16 C19A 1.492(5) . ?
C16 C18A 1.506(5) . ?
C16 C19B 1.523(6) . ?
C16 C18B 1.595(4) . ?
C16 C17A 1.597(4) . ?
C17A H17A 0.9800 . ?
C17A H17B 0.9800 . ?
C17A H17C 0.9800 . ?
C17B H17D 0.9800 . ?
C17B H17E 0.9800 . ?
C17B H17F 0.9800 . ?
C18A H18A 0.9800 . ?
C18A H18B 0.9800 . ?
C18A H18C 0.9800 . ?
C18B H18D 0.9800 . ?
C18B H18E 0.9800 . ?
C18B H18F 0.9800 . ?
C19A H19A 0.9800 . ?
C19A H19B 0.9800 . ?
C19A H19C 0.9800 . ?
C19B H19D 0.9800 . ?
C19B H19E 0.9800 . ?
C19B H19F 0.9800 . ?
C21 H21A 0.9800 . ?
C21 H21B 0.9800 . ?
C21 H21C 0.9800 . ?

loop_
_geom_hbond_atom_site_label_D
_geom_hbond_atom_site_label_H
_geom_hbond_atom_site_label_A
_geom_hbond_distance_DH
_geom_hbond_distance_HA
_geom_hbond_distance_DA
_geom_hbond_angle_DHA
_geom_hbond_site_symmetry_A
O1 H1O O4 0.99(3) 1.63(3) 2.5452(17) 152(3) .

loop_
_geom_torsion_atom_site_label_1
_geom_torsion_atom_site_label_2
_geom_torsion_atom_site_label_3
_geom_torsion_atom_site_label_4
_geom_torsion
_geom_torsion_site_symmetry_1
_geom_torsion_site_symmetry_2
_geom_torsion_site_symmetry_3
_geom_torsion_site_symmetry_4
_geom_torsion_publ_flag
C20 N1 C1 N2 -128.13(13) . . . . ?
C5 N1 C1 N2 70.77(12) . . . . ?
C20 N1 C1 C2 110.24(13) . . . . ?
C5 N1 C1 C2 -50.86(13) . . . . ?
C8 N2 C1 N1 95.04(13) . . . . ?
C7 N2 C1 N1 -54.89(13) . . . . ?
C8 N2 C1 C2 -144.68(11) . . . . ?
C7 N2 C1 C2 65.39(13) . . . . ?
N1 C1 C2 C3 12.48(15) . . . . ?
N2 C1 C2 C3 -106.16(13) . . . . ?
N1 C1 C2 C10 -165.54(11) . . . . ?
N2 C1 C2 C10 75.82(14) . . . . ?
C10 C2 C3 O1 2.11(19) . . . . ?
C1 C2 C3 O1 -175.94(11) . . . . ?
C10 C2 C3 C4 -177.24(11) . . . . ?
C1 C2 C3 C4 4.72(18) . . . . ?
O1 C3 C4 C5 -164.79(10) . . . . ?
C2 C3 C4 C5 14.61(16) . . . . ?
C20 N1 C5 C6 150.08(12) . . . . ?
C1 N1 C5 C6 -47.97(13) . . . . ?
C20 N1 C5 C4 -89.91(14) . . . . ?
C1 N1 C5 C4 72.04(12) . . . . ?
C3 C4 C5 N1 -50.15(13) . . . . ?
C3 C4 C5 C6 68.89(12) . . . . ?
N1 C5 C6 C7 12.39(16) . . . . ?
C4 C5 C6 C7 -105.73(13) . . . . ?
N1 C5 C6 C15 -168.56(11) . . . . ?
C4 C5 C6 C15 73.31(14) . . . . ?
C15 C6 C7 C12 -0.60(18) . . . . ?
C5 C6 C7 C12 178.44(12) . . . . ?
C15 C6 C7 N2 -178.24(11) . . . . ?
C5 C6 C7 N2 0.80(18) . . . . ?
C8 N2 C7 C12 54.44(17) . . . . ?
C1 N2 C7 C12 -156.73(12) . . . . ?
C8 N2 C7 C6 -127.96(13) . . . . ?
C1 N2 C7 C6 20.87(16) . . . . ?
C9A O2A C8 O3A 11.1(17) . . . . ?
C9A O2A C8 O2B -2.4(16) . . . . ?
C9A O2A C8 O3B 37(12) . . . . ?
C9A O2A C8 N2 -177.3(6) . . . . ?
C9B O2B C8 O2A 21(2) . . . . ?
C9B O2B C8 O3A -96(7) . . . . ?
C9B O2B C8 O3B 17.5(19) . . . . ?
C9B O2B C8 N2 -164.6(9) . . . . ?
C7 N2 C8 O2A 168.9(6) . . . . ?
C1 N2 C8 O2A 21.3(7) . . . . ?
C7 N2 C8 O3A -18.3(10) . . . . ?
C1 N2 C8 O3A -166.0(10) . . . . ?
C7 N2 C8 O2B -6.1(10) . . . . ?
C1 N2 C8 O2B -153.8(10) . . . . ?
C7 N2 C8 O3B 171.7(4) . . . . ?
C1 N2 C8 O3B 24.1(5) . . . . ?
C11 O5 C10 O4 2.9(2) . . . . ?
C11 O5 C10 C2 -176.71(14) . . . . ?
C3 C2 C10 O4 -5.4(2) . . . . ?
C1 C2 C10 O4 172.64(13) . . . . ?
C3 C2 C10 O5 174.12(12) . . . . ?
C1 C2 C10 O5 -7.80(17) . . . . ?
C6 C7 C12 C13 1.5(2) . . . . ?
N2 C7 C12 C13 179.06(12) . . . . ?
C7 C12 C13 C14 -1.0(2) . . . . ?
C12 C13 C14 C15 -0.4(2) . . . . ?
C12 C13 C14 C16 178.05(15) . . . . ?
C13 C14 C15 C6 1.3(2) . . . . ?
C16 C14 C15 C6 -177.15(14) . . . . ?
C7 C6 C15 C14 -0.80(19) . . . . ?
C5 C6 C15 C14 -179.88(12) . . . . ?
C15 C14 C16 C17B 111.2(3) . . . . ?
C13 C14 C16 C17B -67.2(4) . . . . ?
C15 C14 C16 C19A -70.5(3) . . . . ?
C13 C14 C16 C19A 111.1(3) . . . . ?
C15 C14 C16 C18A 52.2(3) . . . . ?
C13 C14 C16 C18A -126.1(3) . . . . ?
C15 C14 C16 C19B -123.7(3) . . . . ?
C13 C14 C16 C19B 57.9(3) . . . . ?
C15 C14 C16 C18B -7.8(3) . . . . ?
C13 C14 C16 C18B 173.9(3) . . . . ?
C15 C14 C16 C17A 170.81(19) . . . . ?
C13 C14 C16 C17A -7.6(3) . . . . ?
C21 O7 C20 O6 2.2(2) . . . . ?
C21 O7 C20 N1 -178.92(16) . . . . ?
C1 N1 C20 O6 -164.73(14) . . . . ?
C5 N1 C20 O6 -5.3(2) . . . . ?
C1 N1 C20 O7 16.37(18) . . . . ?
C5 N1 C20 O7 175.82(11) . . . . ?
